data_2011397
loop_
_publ_author_name
'Pink, Maren'
'Britton, Doyle'
'Noland, Wayland E.'
'Pinnow, Matthew J.'

_publ_section_title
;
 2,4,6-Trichlorophenylisonitrile and 2,4,6-trichlorobenzonitrile
;
_journal_issue 10
_journal_name_full 'Acta Crystallographica Section C'
_journal_page_first 1271
_journal_page_last 1273
_journal_paper_doi 10.1107/S0108270100010234
_journal_volume 56
_journal_year 2000
_chemical_formula_sum 'C7 H2 Cl3 N'
_chemical_formula_weight 206.45
_chemical_melting_point 353.5(5)
_chemical_name_systematic
;
 2,4,6-trichlorobenzonitrile
;
_space_group_IT_number 14
_symmetry_cell_setting monoclinic
_symmetry_space_group_name_Hall '-P 2ybc'
_symmetry_space_group_name_H-M 'P 1 21/c 1'
_audit_creation_method 'SHELXL + manual additions'
_cell_angle_alpha 90.00
_cell_angle_beta 90.975(2)
_cell_angle_gamma 90.00
_cell_formula_units_Z 4
_cell_length_a 3.8742(3)
_cell_length_b 15.8897(13)
_cell_length_c 12.9067(11)
_cell_measurement_reflns_used 4571
_cell_measurement_temperature 173(2)
_cell_measurement_theta_max 27.5
_cell_measurement_theta_min 3.0
_cell_volume 794.42(11)
_computing_cell_refinement 'SAINT (Siemens, 1995)'
_computing_data_collection 'SMART (Siemens, 1995)'
_computing_data_reduction SAINT
_computing_molecular_graphics SHELXLTL
_computing_publication_material SHELXLTL
_computing_structure_refinement SHELXLTL
_computing_structure_solution 'SHELXTL (Sheldrick, 1994)'
_diffrn_ambient_temperature 293(2)
_diffrn_measured_fraction_theta_full .999
_diffrn_measured_fraction_theta_max .999
_diffrn_measurement_device 'Siemens SMART area detector diffractometer'
_diffrn_measurement_method 'omega scans'
_diffrn_radiation_monochromator graphite
_diffrn_radiation_source 'fine-focus sealed tube'
_diffrn_radiation_type MoK\a
_diffrn_radiation_wavelength .71073
_diffrn_reflns_av_R_equivalents .028
_diffrn_reflns_av_sigmaI/netI .018
_diffrn_reflns_limit_h_max 5
_diffrn_reflns_limit_h_min -4
_diffrn_reflns_limit_k_max 20
_diffrn_reflns_limit_k_min -20
_diffrn_reflns_limit_l_max 16
_diffrn_reflns_limit_l_min -16
_diffrn_reflns_number 8166
_diffrn_reflns_theta_full 27.49
_diffrn_reflns_theta_max 27.49
_diffrn_reflns_theta_min 2.03
_diffrn_standards_decay_% 'less than 1'
_diffrn_standards_interval_time
;
 first 181 reflections remeasured at the end of the data
 collection 6 hours later
;
_diffrn_standards_number 181
_exptl_absorpt_coefficient_mu 1.075
_exptl_absorpt_correction_T_max .85
_exptl_absorpt_correction_T_min .70
_exptl_absorpt_correction_type multi-scan
_exptl_absorpt_process_details '(SADABS; Sheldrick, 1996; Blessing, 1995)'
_exptl_crystal_colour colorless
_exptl_crystal_density_diffrn 1.726
_exptl_crystal_density_meas ?
_exptl_crystal_description needle
_exptl_crystal_F_000 408
_exptl_crystal_size_max .45
_exptl_crystal_size_mid .25
_exptl_crystal_size_min .15
_refine_diff_density_max .295
_refine_diff_density_min -.182
_refine_ls_extinction_method none
_refine_ls_goodness_of_fit_all 1.08
_refine_ls_goodness_of_fit_obs 1.13
_refine_ls_hydrogen_treatment constr
_refine_ls_matrix_type full
_refine_ls_number_parameters 100
_refine_ls_number_reflns 1811
_refine_ls_number_restraints 0
_refine_ls_restrained_S_all 1.08
_refine_ls_restrained_S_obs 1.130
_refine_ls_R_factor_all .034
_refine_ls_R_factor_obs .026
_refine_ls_shift/esd_max .001
_refine_ls_structure_factor_coef Fsqd
_refine_ls_weighting_details 'w = 1/[\s^2^(Fo^2^)+(0.038P)^2^+0.12P] where P=(Fo^2^+2Fc^2^)/3'
_refine_ls_weighting_scheme calc
_refine_ls_wR_factor_all .068
_refine_ls_wR_factor_obs .066
_reflns_number_observed 1542
_reflns_number_total 1811
_reflns_observed_criterion I>2\s(I)
_cod_data_source_file bk1548.cif
_cod_data_source_block nitrile
_cod_depositor_comments
;
The following automatic conversions were performed:

'_chemical_melting_point' value '353-354' was changed to '353.5(5)' -
the average value was taken and precision was estimated.

Automatic conversion script
Id: cif_fix_values 1646 2011-03-28 12:23:43Z adriana 

The following automatic conversions were performed:

'_chemical_melting_point' value '353-354' was changed to '353.5(5)' -
the average value was taken and precision was estimated.

Automatic conversion script
Id: cif_fix_values 1715 2011-07-08 13:25:40Z adriana 

The following automatic conversions were performed:

'_exptl_crystal_density_meas' value 'not measured' was changed to '?'
- the value is perceived as not measured.

Automatic conversion script
Id: cif_fix_values 3008 2015-01-20 13:52:24Z robertas 

The following automatic conversions were performed:

'_refine_ls_weighting_scheme' value 'calc w =
1/[\s^2^(Fo^2^)+(0.038P)^2^+0.12P] where P=(Fo^2^+2Fc^2^)/3' was
changed to 'calc'. New tag '_refine_ls_weighting_details' was
created. The value of the new tag was set to 'w =
1/[\s^2^(Fo^2^)+(0.038P)^2^+0.12P] where P=(Fo^2^+2Fc^2^)/3'.

Automatic conversion script
Id: cif_fix_values 3143 2015-03-26 13:38:13Z robertas 
;
_cod_original_sg_symbol_H-M 'P 21/c'
_cod_database_code 2011397
_cod_database_fobs_code 2011397

loop_
_symmetry_equiv_pos_as_xyz
'x, y, z'
'-x, y+1/2, -z+1/2'
'-x, -y, -z'
'x, -y-1/2, z-1/2'

loop_
_atom_site_label
_atom_site_fract_x
_atom_site_fract_y
_atom_site_fract_z
_atom_site_U_iso_or_equiv
_atom_site_adp_type
_atom_site_calc_flag
_atom_site_refinement_flags
_atom_site_occupancy
_atom_site_disorder_assembly
_atom_site_disorder_group
_atom_site_type_symbol
Cl2 .74410(11) -.01756(2) .13222(3) .03703(12) Uani d . 1 . . Cl
Cl4 .24707(10) .10423(3) .48775(3) .03804(12) Uani d . 1 . . Cl
Cl6 .80198(11) .31520(2) .21253(3) .03809(12) Uani d . 1 . . Cl
C1 .7467(4) .14791(9) .18029(11) .0254(3) Uani d . 1 . . C
C2 .6551(4) .06659(9) .21132(12) .0269(3) Uani d . 1 . . C
C3 .5002(4) .05265(10) .30585(11) .0290(3) Uani d . 1 . . C
H3 .4389 -.0026 .3268 .035 Uiso calc R 1 . . H
C4 .4367(4) .12135(10) .36926(12) .0282(3) Uani d . 1 . . C
C5 .5233(4) .20275(10) .34168(12) .0291(3) Uani d . 1 . . C
H5 .4770 .2489 .3862 .035 Uiso calc R 1 . . H
C6 .6788(4) .21476(9) .24764(12) .0266(3) Uani d . 1 . . C
C7 .9101(4) .16173(10) .08227(12) .0295(3) Uani d . 1 . . C
N1 1.0432(4) .17258(9) .00522(11) .0394(3) Uani d . 1 . . N

loop_
_atom_site_aniso_label
_atom_site_aniso_U_11
_atom_site_aniso_U_22
_atom_site_aniso_U_33
_atom_site_aniso_U_12
_atom_site_aniso_U_13
_atom_site_aniso_U_23
Cl2 .0457(3) .0291(2) .0364(2) .00167(16) .00446(17) -.00609(15)
Cl4 .0365(2) .0507(3) .0271(2) .00261(17) .00544(15) .00534(17)
Cl6 .0440(2) .0265(2) .0439(2) -.00135(15) .00617(18) .00138(16)
C1 .0223(7) .0294(8) .0245(7) .0024(5) -.0021(5) .0013(6)
C2 .0251(7) .0271(7) .0283(7) .0024(6) -.0029(6) -.0017(6)
C3 .0277(8) .0298(8) .0295(8) -.0003(6) -.0021(6) .0034(6)
C4 .0235(7) .0380(8) .0230(7) .0012(6) -.0007(6) .0036(6)
C5 .0266(8) .0333(8) .0275(7) .0038(6) -.0017(6) -.0037(6)
C6 .0228(7) .0265(7) .0303(8) .0004(5) -.0023(6) .0010(6)
C7 .0294(8) .0284(7) .0306(8) .0022(6) -.0005(6) .0003(6)
N1 .0437(9) .0403(8) .0344(8) .0001(6) .0081(6) .0011(6)

loop_
_atom_type_symbol
_atom_type_description
_atom_type_scat_dispersion_real
_atom_type_scat_dispersion_imag
_atom_type_scat_source
C C .0033 .0016 'International Tables Vol C Tables 4.2.6.8 and 6.1.1.4'
H H .0000 .0000 'International Tables Vol C Tables 4.2.6.8 and 6.1.1.4'
N N .0061 .0033 'International Tables Vol C Tables 4.2.6.8 and 6.1.1.4'
Cl Cl .1484 .1585 'International Tables Vol C Tables 4.2.6.8 and 6.1.1.4'

loop_
_geom_angle_atom_site_label_1
_geom_angle_atom_site_label_2
_geom_angle_atom_site_label_3
_geom_angle
C2 C1 C6 118.1(2)
C2 C1 C7 120.6(2)
C6 C1 C7 121.3(2)
C3 C2 C1 121.0(2)
C3 C2 Cl2 119.5(2)
C1 C2 Cl2 119.5(2)
C2 C3 C4 118.5(2)
C2 C3 H3 120.8
C4 C3 H3 120.8
C5 C4 C3 122.5(2)
C5 C4 Cl4 118.9(2)
C3 C4 Cl4 118.7(2)
C6 C5 C4 117.9(2)
C6 C5 H5 121.1
C4 C5 H5 121.1
C5 C6 C1 122.1(2)
C5 C6 Cl6 119.1(2)
C1 C6 Cl6 118.8(2)
N1 C7 C1 179.2(2)

loop_
_geom_bond_atom_site_label_1
_geom_bond_atom_site_label_2
_geom_bond_site_symmetry_2
_geom_bond_distance
_geom_bond_publ_flag
Cl2 C2 . 1.7208(15) ?
Cl4 C4 . 1.7293(16) ?
Cl6 C6 . 1.7284(15) ?
C1 C2 . 1.400(2) ?
C1 C6 . 1.400(2) ?
C1 C7 . 1.441(2) ?
C2 C3 . 1.387(2) ?
C3 C4 . 1.389(2) ?
C3 H3 . .9500 ?
C4 C5 . 1.384(2) ?
C5 C6 . 1.377(2) ?
C5 H5 . .9500 ?
C7 N1 . 1.141(2) ?

loop_
_cod_related_entry_id
_cod_related_entry_database
_cod_related_entry_code
1 ChemSpider 455502
